data_7002866
loop_
_publ_author_name
'Rouse, Jessica'
'Weller, Mark T.'

_publ_section_title
;
 Cerium(IV) fluoride and fluoride-arsenate frameworks
;
_journal_issue 46
_journal_name_full 'Dalton Transactions'
_journal_page_first 10330
_journal_page_last 10337
_journal_paper_doi 10.1039/b912262a
_journal_year 2009
_chemical_formula_sum 'As6 Ce4 F3 H26 N5 O27'
_chemical_formula_weight 1595.26
_chemical_name_systematic
;
?
;
_space_group_IT_number 2
_symmetry_cell_setting triclinic
_symmetry_space_group_name_Hall '-P 1'
_symmetry_space_group_name_H-M 'P -1'
_atom_sites_solution_hydrogens none
_atom_sites_solution_primary direct
_atom_sites_solution_secondary difmap
_audit_creation_method SHELXL-97
_cell_angle_alpha 91.234(2)
_cell_angle_beta 104.024(2)
_cell_angle_gamma 114.293(2)
_cell_formula_units_Z 2
_cell_length_a 9.3894(3)
_cell_length_b 9.5285(3)
_cell_length_c 18.4963(5)
_cell_measurement_reflns_used 143424
_cell_measurement_temperature 120(2)
_cell_measurement_theta_max 33.14
_cell_measurement_theta_min 2.91
_cell_volume 1449.51(8)
_computing_cell_refinement 'DENZO (Otwinowski & Minor, 1997) & COLLECT (Hooft, R.W.W., 1998)'
_computing_data_collection 'COLLECT (Hooft, R.W.W., 1998)'
_computing_data_reduction 'DENZO (Otwinowski & Minor, 1997) & COLLECT (Hooft, R.W.W., 1998)'
_computing_molecular_graphics 'CAMERON (Watkin, et al., 1993)'
_computing_publication_material 'WINGX (Farrugia, 1998)'
_computing_structure_refinement 'SHELXL-97 (Sheldrick, 2008)'
_computing_structure_solution 'SHELXS-97 (Sheldrick, 1997)'
_diffrn_ambient_temperature 120(2)
_diffrn_detector_area_resol_mean 9.091
_diffrn_measured_fraction_theta_full 0.998
_diffrn_measured_fraction_theta_max 0.998
_diffrn_measurement_device_type 'Bruker-Nonius CCD camera on \k-goniostat'
_diffrn_measurement_method '\f & \w scans to fill the asymmetric unit'
_diffrn_radiation_monochromator '10cm confocal mirrors'
_diffrn_radiation_source 'Bruker Nonius FR591 Rotating Anode'
_diffrn_radiation_type MoK\a
_diffrn_radiation_wavelength 0.71073
_diffrn_reflns_av_R_equivalents 0.0486
_diffrn_reflns_av_sigmaI/netI 0.0355
_diffrn_reflns_limit_h_max 11
_diffrn_reflns_limit_h_min -11
_diffrn_reflns_limit_k_max 11
_diffrn_reflns_limit_k_min -11
_diffrn_reflns_limit_l_max 22
_diffrn_reflns_limit_l_min -22
_diffrn_reflns_number 30092
_diffrn_reflns_theta_full 25.03
_diffrn_reflns_theta_max 25.03
_diffrn_reflns_theta_min 3.00
_diffrn_standards_number 0
_exptl_absorpt_coefficient_mu 13.089
_exptl_absorpt_correction_T_max 0.3544
_exptl_absorpt_correction_T_min 0.0587
_exptl_absorpt_correction_type multi-scan
_exptl_absorpt_process_details 'SADABS V2.10 (Sheldrick, G.M., 2003)'
_exptl_crystal_colour Colourless
_exptl_crystal_density_diffrn 3.655
_exptl_crystal_density_method 'not measured'
_exptl_crystal_description Block
_exptl_crystal_F_000 1468
_exptl_crystal_size_max 0.50
_exptl_crystal_size_mid 0.10
_exptl_crystal_size_min 0.10
_refine_diff_density_max 1.537
_refine_diff_density_min -1.846
_refine_diff_density_rms 0.563
_refine_ls_extinction_method none
_refine_ls_goodness_of_fit_ref 1.192
_refine_ls_hydrogen_treatment none
_refine_ls_matrix_type full
_refine_ls_number_parameters 406
_refine_ls_number_reflns 5106
_refine_ls_number_restraints 12
_refine_ls_restrained_S_all 1.191
_refine_ls_R_factor_all 0.0330
_refine_ls_R_factor_gt 0.0291
_refine_ls_shift/su_max 0.001
_refine_ls_shift/su_mean 0.000
_refine_ls_structure_factor_coef Fsqd
_refine_ls_weighting_details 'calc w=1/[\s^2^(Fo^2^)+(0.0307P)^2^+9.7864P] where P=(Fo^2^+2Fc^2^)/3'
_refine_ls_weighting_scheme calc
_refine_ls_wR_factor_gt 0.0829
_refine_ls_wR_factor_ref 0.0851
_reflns_number_gt 4661
_reflns_number_total 5106
_reflns_threshold_expression >2\s(I)
_cod_data_source_file b912262a.txt
_cod_data_source_block structure2
_cod_depositor_comments
;
The following automatic conversions were performed:
'_symmetry_cell_setting' value 'Triclinic' changed to 'triclinic'
according to '/home/saulius/struct/CIF-dictionaries/cif_core.dic'
dictionary named 'cif_core.dic' version 2.4.1 from 2010-06-29.

Automatic conversion script
Id: cif_fix_enum 1527 2010-12-29 10:47:43Z saulius 
;
_cod_original_sg_symbol_H-M P-1
_cod_original_formula_sum 'H26 As6 Ce4 F3 N5 O27'
_cod_database_code 7002866

loop_
_symmetry_equiv_pos_as_xyz
'x, y, z'
'-x, -y, -z'

loop_
_atom_site_label
_atom_site_type_symbol
_atom_site_fract_x
_atom_site_fract_y
_atom_site_fract_z
_atom_site_U_iso_or_equiv
_atom_site_adp_type
_atom_site_occupancy
_atom_site_symmetry_multiplicity
_atom_site_calc_flag
_atom_site_refinement_flags
_atom_site_disorder_assembly
_atom_site_disorder_group
As1 As 0.67602(8) 0.87576(7) 0.38105(3) 0.00608(15) Uani 1 1 d . . .
As2 As 0.04087(8) 0.97357(7) 0.12979(3) 0.00586(15) Uani 1 1 d . . .
As3 As -0.10710(8) 0.51862(7) 0.13040(3) 0.00599(15) Uani 1 1 d . . .
As4 As 0.12901(8) 1.00616(7) 0.37343(3) 0.00594(15) Uani 1 1 d . . .
As5 As -0.00969(8) 0.54618(7) 0.36777(3) 0.00576(15) Uani 1 1 d . . .
As6 As 0.34032(8) 0.64637(7) 0.11259(3) 0.00515(15) Uani 1 1 d . . .
Ce1 Ce 0.26309(4) 0.82953(4) 0.275444(19) 0.00556(11) Uani 1 1 d . . .
Ce2 Ce -0.03654(4) 0.28594(4) 0.033012(19) 0.00527(11) Uani 1 1 d . . .
Ce3 Ce 0.04370(4) 1.22606(4) 0.473955(19) 0.00561(11) Uani 1 1 d . . .
Ce4 Ce -0.24543(4) 0.69527(4) 0.222506(19) 0.00533(11) Uani 1 1 d . . .
N1 N -0.1954(7) 1.1504(7) 0.2486(3) 0.0141(12) Uani 1 1 d . . .
N2 N 0.6079(7) 0.2154(7) 0.4943(3) 0.0178(13) Uani 1 1 d . . .
N3 N 0.2292(8) 0.3768(9) 0.2545(4) 0.0304(17) Uani 1 1 d . . .
N4 N 0.4600(8) 0.4621(9) 0.4071(3) 0.037(2) Uani 1 1 d . . .
N5 N 0.5624(9) 0.2970(8) 0.3310(4) 0.0344(18) Uani 1 1 d . . .
O11 O 0.4743(5) 0.8174(5) 0.3660(2) 0.0087(9) Uani 1 1 d . . .
O12 O 0.7765(5) 1.0682(5) 0.4129(2) 0.0090(9) Uani 1 1 d . . .
O13 O 0.7183(6) 0.8455(6) 0.2998(2) 0.0129(10) Uani 1 1 d . . .
O14 O 0.7255(6) 0.7645(5) 0.4434(2) 0.0113(10) Uani 1 1 d . . .
O21 O -0.1352(5) 0.8991(5) 0.1546(2) 0.0100(10) Uani 1 1 d . . .
O22 O 0.0696(5) 1.1544(5) 0.1107(2) 0.0078(9) Uani 1 1 d U . .
O23 O 0.2064(5) 0.9925(5) 0.1968(2) 0.0093(9) Uani 1 1 d . . .
O24 O 0.0167(6) 0.8628(5) 0.0508(3) 0.0135(10) Uani 1 1 d . . .
O31 O -0.0030(5) 0.6762(5) 0.1956(2) 0.0081(9) Uani 1 1 d . . .
O32 O -0.2954(5) 0.5059(5) 0.1196(2) 0.0106(10) Uani 1 1 d . . .
O33 O -0.0883(6) 0.3537(5) 0.1483(2) 0.0099(10) Uani 1 1 d . . .
O34 O -0.0410(6) 0.5409(5) 0.0524(2) 0.0098(10) Uani 1 1 d . . .
O41 O 0.0257(5) 0.8625(5) 0.3008(2) 0.0098(10) Uani 1 1 d . . .
O42 O 0.3162(5) 1.0125(5) 0.3848(3) 0.0111(10) Uani 1 1 d . . .
O43 O 0.1230(6) 1.1793(5) 0.3622(2) 0.0102(10) Uani 1 1 d . . .
O44 O 0.0503(6) 0.9703(5) 0.4474(2) 0.0091(9) Uani 1 1 d . . .
O51 O -0.1743(6) 0.5444(6) 0.3042(3) 0.0127(10) Uani 1 1 d . . .
O52 O 0.0316(6) 0.6623(5) 0.4477(2) 0.0113(10) Uani 1 1 d U . .
O53 O -0.0596(6) 0.3599(5) 0.3834(2) 0.0098(9) Uani 1 1 d . . .
O54 O 0.1559(5) 0.6172(5) 0.3348(2) 0.0106(10) Uani 1 1 d . . .
O61 O 0.3019(6) 0.6905(5) 0.1924(2) 0.0098(10) Uani 1 1 d . . .
O62 O 0.2810(5) 0.7447(5) 0.0448(2) 0.0086(9) Uani 1 1 d . . .
O63 O 0.5407(5) 0.7026(5) 0.1253(2) 0.0069(9) Uani 1 1 d . . .
O64 O 0.2330(5) 0.4514(5) 0.0861(2) 0.0079(9) Uani 1 1 d . . .
O1 O -0.2730(5) 0.0519(5) 0.0576(2) 0.0112(10) Uani 1 1 d . . .
OW1 O 0.4637(6) 0.0581(5) 0.1049(3) 0.0146(10) Uani 1 1 d . . .
OW2 O 0.4077(7) 0.2982(7) 0.0292(3) 0.0299(13) Uani 1 1 d . . .
F1 F -0.4696(5) 0.5136(6) 0.2367(2) 0.0245(10) Uani 1 1 d . . .
F2 F 0.4925(5) 1.0165(5) 0.2596(2) 0.0174(9) Uani 1 1 d . . .
F3 F 0.2421(5) 1.4588(5) 0.4827(2) 0.0216(9) Uani 1 1 d . . .

loop_
_atom_site_aniso_label
_atom_site_aniso_U_11
_atom_site_aniso_U_22
_atom_site_aniso_U_33
_atom_site_aniso_U_23
_atom_site_aniso_U_13
_atom_site_aniso_U_12
As1 0.0063(3) 0.0072(3) 0.0051(3) -0.0003(2) 0.0013(2) 0.0034(3)
As2 0.0081(3) 0.0060(3) 0.0054(3) 0.0017(2) 0.0030(3) 0.0043(3)
As3 0.0077(3) 0.0056(3) 0.0057(3) 0.0004(2) 0.0028(2) 0.0033(3)
As4 0.0071(3) 0.0062(3) 0.0050(3) 0.0002(2) 0.0026(3) 0.0028(3)
As5 0.0074(3) 0.0058(3) 0.0048(3) 0.0009(2) 0.0021(2) 0.0032(3)
As6 0.0052(3) 0.0062(3) 0.0047(3) 0.0004(2) 0.0016(2) 0.0030(3)
Ce1 0.0060(2) 0.00652(19) 0.00474(18) 0.00052(14) 0.00194(14) 0.00304(15)
Ce2 0.0068(2) 0.00501(19) 0.00491(19) 0.00059(14) 0.00226(14) 0.00311(15)
Ce3 0.0071(2) 0.00560(19) 0.00481(19) 0.00053(14) 0.00197(14) 0.00318(15)
Ce4 0.0061(2) 0.00570(19) 0.00489(18) 0.00036(14) 0.00187(14) 0.00298(15)
N1 0.017(3) 0.012(3) 0.010(3) 0.003(2) 0.002(2) 0.005(3)
N2 0.010(3) 0.018(3) 0.018(3) 0.004(3) -0.003(2) 0.002(3)
N3 0.015(4) 0.039(4) 0.034(4) 0.025(3) 0.005(3) 0.009(3)
N4 0.022(4) 0.049(5) 0.010(3) -0.001(3) 0.007(3) -0.014(3)
N5 0.034(4) 0.016(4) 0.028(4) 0.014(3) -0.004(3) -0.007(3)
O11 0.005(2) 0.013(2) 0.008(2) 0.0035(18) 0.0016(18) 0.0046(19)
O12 0.011(2) 0.010(2) 0.006(2) 0.0021(18) 0.0011(18) 0.005(2)
O13 0.014(3) 0.019(3) 0.010(2) -0.0020(19) 0.0052(19) 0.010(2)
O14 0.009(2) 0.012(2) 0.012(2) 0.0036(19) -0.0004(19) 0.005(2)
O21 0.007(2) 0.012(2) 0.015(2) 0.0017(19) 0.0056(19) 0.005(2)
O22 0.011(2) 0.004(2) 0.008(2) 0.0040(16) 0.0023(17) 0.0031(17)
O23 0.007(2) 0.009(2) 0.013(2) 0.0066(18) 0.0022(18) 0.0043(19)
O24 0.021(3) 0.011(2) 0.012(2) -0.0006(19) 0.006(2) 0.009(2)
O31 0.006(2) 0.009(2) 0.008(2) -0.0022(18) 0.0003(18) 0.0040(19)
O32 0.008(2) 0.011(2) 0.012(2) -0.0031(19) 0.0026(19) 0.0034(19)
O33 0.013(2) 0.010(2) 0.011(2) 0.0012(18) 0.0061(19) 0.007(2)
O34 0.016(3) 0.011(2) 0.006(2) 0.0013(18) 0.0062(19) 0.007(2)
O41 0.011(2) 0.009(2) 0.007(2) -0.0047(18) 0.0006(18) 0.004(2)
O42 0.007(2) 0.011(2) 0.014(2) -0.0024(19) 0.0020(19) 0.004(2)
O43 0.011(2) 0.010(2) 0.012(2) 0.0054(18) 0.0076(19) 0.005(2)
O44 0.014(2) 0.010(2) 0.006(2) 0.0003(18) 0.0059(19) 0.006(2)
O51 0.011(3) 0.018(3) 0.011(2) 0.0079(19) 0.0042(19) 0.008(2)
O52 0.018(2) 0.008(2) 0.010(2) -0.0024(17) 0.0052(18) 0.0063(18)
O53 0.015(2) 0.005(2) 0.010(2) 0.0045(18) 0.0056(19) 0.003(2)
O54 0.009(2) 0.013(2) 0.010(2) 0.0013(19) 0.0048(19) 0.004(2)
O61 0.012(2) 0.015(2) 0.007(2) 0.0022(18) 0.0048(18) 0.009(2)
O62 0.009(2) 0.004(2) 0.013(2) 0.0038(18) 0.0029(18) 0.0035(19)
O63 0.005(2) 0.009(2) 0.007(2) 0.0028(17) 0.0024(17) 0.0023(19)
O64 0.011(2) 0.006(2) 0.007(2) 0.0003(17) 0.0014(18) 0.0047(19)
O1 0.010(2) 0.010(2) 0.012(2) 0.0032(18) 0.0024(19) 0.0030(19)
OW1 0.017(3) 0.012(2) 0.017(2) 0.0026(19) 0.007(2) 0.006(2)
OW2 0.022(3) 0.028(3) 0.035(3) 0.001(3) 0.004(3) 0.008(3)
F1 0.016(2) 0.038(3) 0.025(2) 0.021(2) 0.0092(19) 0.015(2)
F2 0.008(2) 0.020(2) 0.017(2) 0.0099(17) 0.0007(16) 0.0013(17)
F3 0.016(2) 0.011(2) 0.031(2) 0.0099(18) 0.0028(19) 0.0016(18)

loop_
_atom_type_symbol
_atom_type_description
_atom_type_scat_dispersion_real
_atom_type_scat_dispersion_imag
_atom_type_scat_source
As As 0.0499 2.0058 'International Tables Vol C Tables 4.2.6.8 and 6.1.1.4'
Ce Ce -0.2486 2.6331 'International Tables Vol C Tables 4.2.6.8 and 6.1.1.4'
N N 0.0061 0.0033 'International Tables Vol C Tables 4.2.6.8 and 6.1.1.4'
O O 0.0106 0.0060 'International Tables Vol C Tables 4.2.6.8 and 6.1.1.4'
F F 0.0171 0.0103 'International Tables Vol C Tables 4.2.6.8 and 6.1.1.4'
H H 0.0000 0.0000 'International Tables Vol C Tables 4.2.6.8 and 6.1.1.4'

loop_
_geom_angle_atom_site_label_1
_geom_angle_atom_site_label_2
_geom_angle_atom_site_label_3
_geom_angle
_geom_angle_site_symmetry_1
_geom_angle_site_symmetry_3
_geom_angle_publ_flag
O11 As1 O12 109.9(2) . . ?
O11 As1 O13 110.3(2) . . ?
O12 As1 O13 107.8(2) . . ?
O11 As1 O14 105.5(2) . . ?
O12 As1 O14 113.2(2) . . ?
O13 As1 O14 110.1(2) . . ?
O23 As2 O22 106.9(2) . . ?
O23 As2 O21 115.3(2) . . ?
O22 As2 O21 105.7(2) . . ?
O23 As2 O24 110.9(2) . . ?
O22 As2 O24 109.6(2) . . ?
O21 As2 O24 108.3(2) . . ?
O31 As3 O33 119.0(2) . . ?
O31 As3 O32 98.9(2) . . ?
O33 As3 O32 114.5(2) . . ?
O31 As3 O34 112.5(2) . . ?
O33 As3 O34 97.2(2) . . ?
O32 As3 O34 115.9(2) . . ?
O31 As3 Ce4 51.64(15) . . ?
O33 As3 Ce4 126.52(15) . . ?
O32 As3 Ce4 48.01(15) . . ?
O34 As3 Ce4 136.23(15) . . ?
O31 As3 Ce2 138.71(15) . . ?
O33 As3 Ce2 48.40(14) . . ?
O32 As3 Ce2 122.33(15) . . ?
O34 As3 Ce2 49.71(15) . . ?
Ce4 As3 Ce2 168.81(3) . . ?
O41 As4 O44 112.8(2) . . ?
O41 As4 O43 117.8(2) . . ?
O44 As4 O43 97.7(2) . . ?
O41 As4 O42 98.6(2) . . ?
O44 As4 O42 117.4(2) . . ?
O43 As4 O42 113.7(2) . . ?
O41 As4 Ce1 50.62(15) . . ?
O44 As4 Ce1 135.48(15) . . ?
O43 As4 Ce1 126.86(15) . . ?
O42 As4 Ce1 48.34(15) . . ?
O41 As4 Ce3 136.23(16) . . ?
O44 As4 Ce3 50.00(15) . . ?
O43 As4 Ce3 48.16(15) . . ?
O42 As4 Ce3 125.17(15) . . ?
Ce1 As4 Ce3 171.76(2) . . ?
O53 As5 O54 111.5(2) . . ?
O53 As5 O52 111.1(2) . . ?
O54 As5 O52 107.8(2) . . ?
O53 As5 O51 106.0(2) . . ?
O54 As5 O51 111.0(2) . . ?
O52 As5 O51 109.5(2) . . ?
O63 As6 O61 111.2(2) . . ?
O63 As6 O64 111.6(2) . . ?
O61 As6 O64 107.5(2) . . ?
O63 As6 O62 106.8(2) . . ?
O61 As6 O62 109.3(2) . . ?
O64 As6 O62 110.5(2) . . ?
O61 Ce1 F2 82.35(16) . . ?
O61 Ce1 O23 96.91(16) . . ?
F2 Ce1 O23 68.95(15) . . ?
O61 Ce1 O54 91.41(16) . . ?
F2 Ce1 O54 145.57(15) . . ?
O23 Ce1 O54 145.46(16) . . ?
O61 Ce1 O11 89.61(16) . . ?
F2 Ce1 O11 74.11(15) . . ?
O23 Ce1 O11 141.14(16) . . ?
O54 Ce1 O11 72.02(16) . . ?
O61 Ce1 O31 76.06(16) . . ?
F2 Ce1 O31 134.87(14) . . ?
O23 Ce1 O31 74.88(16) . . ?
O54 Ce1 O31 74.75(16) . . ?
O11 Ce1 O31 143.34(16) . . ?
O61 Ce1 O42 161.11(16) . . ?
F2 Ce1 O42 83.87(15) . . ?
O23 Ce1 O42 90.10(16) . . ?
O54 Ce1 O42 92.69(15) . . ?
O11 Ce1 O42 74.19(15) . . ?
O31 Ce1 O42 122.79(14) . . ?
O61 Ce1 O41 137.06(16) . . ?
F2 Ce1 O41 127.30(15) . . ?
O23 Ce1 O41 72.24(15) . . ?
O54 Ce1 O41 78.88(15) . . ?
O11 Ce1 O41 125.25(14) . . ?
O31 Ce1 O41 61.01(14) . . ?
O42 Ce1 O41 61.82(14) . . ?
O61 Ce1 As4 167.77(12) . . ?
F2 Ce1 As4 105.22(11) . . ?
O23 Ce1 As4 77.42(11) . . ?
O54 Ce1 As4 87.54(11) . . ?
O11 Ce1 As4 101.62(11) . . ?
O31 Ce1 As4 91.93(10) . . ?
O42 Ce1 As4 31.05(11) . . ?
O41 Ce1 As4 30.95(10) . . ?
O24 Ce2 O22 81.45(17) 2_565 1_545 ?
O24 Ce2 O62 89.44(17) 2_565 2_565 ?
O22 Ce2 O62 139.91(16) 1_545 2_565 ?
O24 Ce2 O64 100.85(17) 2_565 . ?
O22 Ce2 O64 73.40(15) 1_545 . ?
O62 Ce2 O64 146.61(15) 2_565 . ?
O24 Ce2 O34 79.80(16) 2_565 2_565 ?
O22 Ce2 O34 137.85(16) 1_545 2_565 ?
O62 Ce2 O34 77.22(16) 2_565 2_565 ?
O64 Ce2 O34 73.58(16) . 2_565 ?
O24 Ce2 O33 156.55(16) 2_565 . ?
O22 Ce2 O33 80.02(15) 1_545 . ?
O62 Ce2 O33 95.56(15) 2_565 . ?
O64 Ce2 O33 87.48(15) . . ?
O34 Ce2 O33 123.65(15) 2_565 . ?
O24 Ce2 O34 140.93(16) 2_565 . ?
O22 Ce2 O34 132.31(15) 1_545 . ?
O62 Ce2 O34 75.42(15) 2_565 . ?
O64 Ce2 O34 76.78(15) . . ?
O34 Ce2 O34 61.93(17) 2_565 . ?
O33 Ce2 O34 62.19(14) . . ?
O24 Ce2 O1 89.97(16) 2_565 . ?
O22 Ce2 O1 72.31(15) 1_545 . ?
O62 Ce2 O1 68.71(15) 2_565 . ?
O64 Ce2 O1 141.92(15) . . ?
O34 Ce2 O1 144.50(15) 2_565 . ?
O33 Ce2 O1 70.77(14) . . ?
O34 Ce2 O1 116.19(14) . . ?
O24 Ce2 As3 169.34(13) 2_565 . ?
O22 Ce2 As3 108.93(11) 1_545 . ?
O62 Ce2 As3 80.99(11) 2_565 . ?
O64 Ce2 As3 84.91(10) . . ?
O34 Ce2 As3 93.41(10) 2_565 . ?
O33 Ce2 As3 31.19(11) . . ?
O34 Ce2 As3 31.49(10) . . ?
O1 Ce2 As3 90.91(10) . . ?
O24 Ce2 Ce2 111.43(13) 2_565 2_565 ?
O22 Ce2 Ce2 145.44(11) 1_545 2_565 ?
O62 Ce2 Ce2 73.96(11) 2_565 2_565 ?
O64 Ce2 Ce2 72.71(11) . 2_565 ?
O34 Ce2 Ce2 31.95(10) 2_565 2_565 ?
O33 Ce2 Ce2 91.95(11) . 2_565 ?
O34 Ce2 Ce2 29.98(10) . 2_565 ?
O1 Ce2 Ce2 136.53(10) . 2_565 ?
As3 Ce2 Ce2 61.464(14) . 2_565 ?
O52 Ce3 F3 85.17(17) 2_576 . ?
O52 Ce3 O14 97.81(17) 2_576 2_676 ?
F3 Ce3 O14 71.69(16) . 2_676 ?
O52 Ce3 O12 90.49(17) 2_576 1_455 ?
F3 Ce3 O12 143.74(15) . 1_455 ?
O14 Ce3 O12 144.43(16) 2_676 1_455 ?
O52 Ce3 O53 84.88(16) 2_576 1_565 ?
F3 Ce3 O53 73.10(15) . 1_565 ?
O14 Ce3 O53 144.30(17) 2_676 1_565 ?
O12 Ce3 O53 70.66(15) 1_455 1_565 ?
O52 Ce3 O44 77.17(16) 2_576 2_576 ?
F3 Ce3 O44 139.13(15) . 2_576 ?
O14 Ce3 O44 74.59(16) 2_676 2_576 ?
O12 Ce3 O44 73.69(16) 1_455 2_576 ?
O53 Ce3 O44 139.70(16) 1_565 2_576 ?
O52 Ce3 O43 159.11(16) 2_576 . ?
F3 Ce3 O43 82.20(16) . . ?
O14 Ce3 O43 93.94(16) 2_676 . ?
O12 Ce3 O43 89.92(15) 1_455 . ?
O53 Ce3 O43 75.56(15) 1_565 . ?
O44 Ce3 O43 122.82(14) 2_576 . ?
O52 Ce3 O44 138.56(16) 2_576 . ?
F3 Ce3 O44 126.80(16) . . ?
O14 Ce3 O44 73.31(15) 2_676 . ?
O12 Ce3 O44 77.63(15) 1_455 . ?
O53 Ce3 O44 126.02(14) 1_565 . ?
O44 Ce3 O44 61.40(16) 2_576 . ?
O43 Ce3 O44 61.65(14) . . ?
O52 Ce3 As4 169.54(12) 2_576 . ?
F3 Ce3 As4 103.61(12) . . ?
O14 Ce3 As4 79.91(11) 2_676 . ?
O12 Ce3 As4 85.72(11) 1_455 . ?
O53 Ce3 As4 102.97(10) 1_565 . ?
O44 Ce3 As4 92.40(10) 2_576 . ?
O43 Ce3 As4 30.90(10) . . ?
O44 Ce3 As4 31.01(10) . . ?
O13 Ce4 F1 85.11(18) 1_455 . ?
O13 Ce4 O51 99.61(17) 1_455 . ?
F1 Ce4 O51 72.46(16) . . ?
O13 Ce4 O21 92.09(16) 1_455 . ?
F1 Ce4 O21 145.23(15) . . ?
O51 Ce4 O21 141.78(16) . . ?
O13 Ce4 O63 89.92(16) 1_455 1_455 ?
F1 Ce4 O63 74.29(15) . 1_455 ?
O51 Ce4 O63 144.37(16) . 1_455 ?
O21 Ce4 O63 71.05(15) . 1_455 ?
O13 Ce4 O32 161.85(17) 1_455 . ?
F1 Ce4 O32 82.24(17) . . ?
O51 Ce4 O32 88.94(16) . . ?
O21 Ce4 O32 90.93(15) . . ?
O63 Ce4 O32 74.17(15) 1_455 . ?
O13 Ce4 O41 75.21(16) 1_455 . ?
F1 Ce4 O41 137.62(15) . . ?
O51 Ce4 O41 74.35(16) . . ?
O21 Ce4 O41 73.76(16) . . ?
O63 Ce4 O41 141.10(15) 1_455 . ?
O32 Ce4 O41 122.74(15) . . ?
O13 Ce4 O31 135.52(16) 1_455 . ?
F1 Ce4 O31 130.25(16) . . ?
O51 Ce4 O31 73.17(15) . . ?
O21 Ce4 O31 73.08(15) . . ?
O63 Ce4 O31 121.88(14) 1_455 . ?
O32 Ce4 O31 62.28(14) . . ?
O41 Ce4 O31 60.47(14) . . ?
O13 Ce4 As3 166.87(13) 1_455 . ?
F1 Ce4 As3 105.01(12) . . ?
O51 Ce4 As3 76.10(11) . . ?
O21 Ce4 As3 84.31(10) . . ?
O63 Ce4 As3 100.78(10) 1_455 . ?
O32 Ce4 As3 31.23(11) . . ?
O41 Ce4 As3 91.66(10) . . ?
O31 Ce4 As3 31.44(10) . . ?
As1 O11 Ce1 137.5(2) . . ?
As1 O12 Ce3 132.7(2) . 1_655 ?
As1 O13 Ce4 149.4(3) . 1_655 ?
As1 O14 Ce3 137.3(3) . 2_676 ?
As2 O21 Ce4 132.8(2) . . ?
As2 O22 Ce2 143.2(2) . 1_565 ?
As2 O23 Ce1 133.4(2) . . ?
As2 O24 Ce2 165.8(3) . 2_565 ?
As3 O31 Ce1 141.4(2) . . ?
As3 O31 Ce4 96.92(19) . . ?
Ce1 O31 Ce4 120.14(16) . . ?
As3 O32 Ce4 100.8(2) . . ?
As3 O33 Ce2 100.4(2) . . ?
As3 O34 Ce2 143.1(2) . 2_565 ?
As3 O34 Ce2 98.8(2) . . ?
Ce2 O34 Ce2 118.07(17) 2_565 . ?
As4 O41 Ce4 143.3(2) . . ?
As4 O41 Ce1 98.4(2) . . ?
Ce4 O41 Ce1 118.23(16) . . ?
As4 O42 Ce1 100.6(2) . . ?
As4 O43 Ce3 100.9(2) . . ?
As4 O44 Ce3 142.4(2) . 2_576 ?
As4 O44 Ce3 99.0(2) . . ?
Ce3 O44 Ce3 118.60(16) 2_576 . ?
As5 O51 Ce4 140.4(3) . . ?
As5 O52 Ce3 151.4(3) . 2_576 ?
As5 O53 Ce3 137.0(2) . 1_545 ?
As5 O54 Ce1 132.7(2) . . ?
As6 O61 Ce1 157.5(3) . . ?
As6 O62 Ce2 134.9(2) . 2_565 ?
As6 O63 Ce4 134.8(2) . 1_655 ?
As6 O64 Ce2 135.2(2) . . ?

loop_
_geom_bond_atom_site_label_1
_geom_bond_atom_site_label_2
_geom_bond_distance
_geom_bond_site_symmetry_2
_geom_bond_publ_flag
As1 O11 1.687(4) . ?
As1 O12 1.691(4) . ?
As1 O13 1.693(4) . ?
As1 O14 1.694(4) . ?
As2 O23 1.677(4) . ?
As2 O22 1.690(4) . ?
As2 O21 1.692(4) . ?
As2 O24 1.696(4) . ?
As3 O31 1.675(4) . ?
As3 O33 1.683(4) . ?
As3 O32 1.683(4) . ?
As3 O34 1.689(4) . ?
As3 Ce4 3.1891(7) . ?
As3 Ce2 3.1960(7) . ?
As4 O41 1.678(4) . ?
As4 O44 1.684(4) . ?
As4 O43 1.689(4) . ?
As4 O42 1.694(4) . ?
As4 Ce1 3.2279(7) . ?
As4 Ce3 3.2287(7) . ?
As5 O53 1.690(4) . ?
As5 O54 1.691(5) . ?
As5 O52 1.691(4) . ?
As5 O51 1.693(5) . ?
As6 O63 1.683(4) . ?
As6 O61 1.687(4) . ?
As6 O64 1.700(4) . ?
As6 O62 1.704(4) . ?
Ce1 O61 2.197(4) . ?
Ce1 F2 2.252(4) . ?
Ce1 O23 2.283(4) . ?
Ce1 O54 2.295(5) . ?
Ce1 O11 2.311(4) . ?
Ce1 O31 2.382(4) . ?
Ce1 O42 2.454(4) . ?
Ce1 O41 2.522(4) . ?
Ce2 O24 2.170(4) 2_565 ?
Ce2 O22 2.245(4) 1_545 ?
Ce2 O62 2.292(4) 2_565 ?
Ce2 O64 2.302(4) . ?
Ce2 O34 2.329(4) 2_565 ?
Ce2 O33 2.430(4) . ?
Ce2 O34 2.467(4) . ?
Ce2 O1 2.562(5) . ?
Ce3 O52 2.186(4) 2_576 ?
Ce3 F3 2.203(4) . ?
Ce3 O14 2.295(5) 2_676 ?
Ce3 O12 2.298(5) 1_455 ?
Ce3 O53 2.386(4) 1_565 ?
Ce3 O44 2.404(4) 2_576 ?
Ce3 O43 2.450(4) . ?
Ce3 O44 2.504(4) . ?
Ce4 O13 2.181(4) 1_455 ?
Ce4 F1 2.188(4) . ?
Ce4 O51 2.278(5) . ?
Ce4 O21 2.346(5) . ?
Ce4 O63 2.376(4) 1_455 ?
Ce4 O32 2.413(4) . ?
Ce4 O41 2.428(4) . ?
Ce4 O31 2.519(4) . ?
O12 Ce3 2.298(4) 1_655 ?
O13 Ce4 2.181(4) 1_655 ?
O14 Ce3 2.295(4) 2_676 ?
O22 Ce2 2.245(4) 1_565 ?
O24 Ce2 2.170(4) 2_565 ?
O34 Ce2 2.329(4) 2_565 ?
O44 Ce3 2.404(4) 2_576 ?
O52 Ce3 2.186(4) 2_576 ?
O53 Ce3 2.386(4) 1_545 ?
O62 Ce2 2.292(4) 2_565 ?
O63 Ce4 2.376(4) 1_655 ?
